data_8103051
loop_
_publ_author_name
'Maria L. Fornasini'
'Pietro Manfrinetti'
'Donata Mazzone'

_publ_section_title
;
 Crystal structure of ytterbium gold stannide, Yb2Au3Sn2
;
_journal_issue 2
_journal_name_full 'Zeitschrift f\"ur Kristallographie - New Crystal Structures'
_journal_page_first 221
_journal_volume 225
_journal_year 2010
_chemical_formula_sum 'Au3 Sn2 Yb2'
_chemical_formula_weight 1174.36
_chemical_name_common 'ytterbium gold stannide'
_space_group_IT_number 166
_symmetry_cell_setting trigonal
_symmetry_space_group_name_Hall '-R 3 2"'
_symmetry_space_group_name_H-M 'R -3 m :H'
_atom_sites_solution_primary direct
_atom_sites_solution_secondary difmap
_audit_creation_method SHELXL-97
_cell_angle_alpha 90.00
_cell_angle_beta 90.00
_cell_angle_gamma 120.00
_cell_formula_units_Z 6
_cell_length_a 4.7684(2)
_cell_length_b 4.7684(2)
_cell_length_c 46.898(3)
_cell_measurement_reflns_used 25
_cell_measurement_temperature 294(2)
_cell_measurement_theta_max 28
_cell_measurement_theta_min 24
_cell_volume 923.49(8)
_computing_cell_refinement 'MACH3 software'
_computing_data_collection 'MACH3 software'
_computing_data_reduction 'local software'
_computing_publication_material 'SHELXL-97 (Sheldrick, 1997)'
_computing_structure_refinement 'SHELXL-97 (Sheldrick, 1997)'
_computing_structure_solution SIR97
_diffrn_ambient_temperature 294(2)
_diffrn_measured_fraction_theta_full 0.998
_diffrn_measured_fraction_theta_max 0.998
_diffrn_measurement_device_type 'Bruker-Nonius MACH3'
_diffrn_measurement_method '\w/\q scans'
_diffrn_radiation_monochromator graphite
_diffrn_radiation_source 'fine-focus sealed tube'
_diffrn_radiation_type MoK\a
_diffrn_radiation_wavelength 0.71069
_diffrn_reflns_av_R_equivalents 0.0980
_diffrn_reflns_av_sigmaI/netI 0.0430
_diffrn_reflns_limit_h_max 6
_diffrn_reflns_limit_h_min -6
_diffrn_reflns_limit_k_max 6
_diffrn_reflns_limit_k_min 0
_diffrn_reflns_limit_l_max 64
_diffrn_reflns_limit_l_min -64
_diffrn_reflns_number 1979
_diffrn_reflns_theta_full 29.79
_diffrn_reflns_theta_max 29.79
_diffrn_reflns_theta_min 2.61
_diffrn_standards_decay_% 0.1
_diffrn_standards_interval_time 180
_diffrn_standards_number 2
_exptl_absorpt_coefficient_mu 109.100
_exptl_absorpt_correction_T_max 0.0323
_exptl_absorpt_correction_T_min 0.0039
_exptl_absorpt_correction_type psi-scan
_exptl_absorpt_process_details '(North, Phillips & Mathews)'
_exptl_crystal_colour 'light grey'
_exptl_crystal_colour_lustre metallic
_exptl_crystal_density_diffrn 12.670
_exptl_crystal_density_method 'not measured'
_exptl_crystal_description 'irregular prism'
_exptl_crystal_F_000 2862
_exptl_crystal_size_max 0.12
_exptl_crystal_size_mid 0.08
_exptl_crystal_size_min 0.04
_refine_diff_density_max 5.097
_refine_diff_density_min -3.223
_refine_diff_density_rms 0.930
_refine_ls_extinction_coef 0.00040(5)
_refine_ls_extinction_expression Fc^*^=kFc[1+0.001xFc^2^\l^3^/sin(2\q)]^-1/4^
_refine_ls_extinction_method SHELXL
_refine_ls_goodness_of_fit_ref 0.942
_refine_ls_matrix_type full
_refine_ls_number_parameters 24
_refine_ls_number_reflns 403
_refine_ls_number_restraints 0
_refine_ls_restrained_S_all 0.942
_refine_ls_R_factor_all 0.0635
_refine_ls_R_factor_gt 0.0422
_refine_ls_shift/su_max 0.000
_refine_ls_shift/su_mean 0.000
_refine_ls_structure_factor_coef Fsqd
_refine_ls_weighting_details 'w=1/[\s^2^(Fo^2^)+(0.0634P)^2^+0.0000P] where P=(Fo^2^+2Fc^2^)/3'
_refine_ls_weighting_scheme calc
_refine_ls_wR_factor_gt 0.0962
_refine_ls_wR_factor_ref 0.1014
_reflns_number_gt 291
_reflns_number_total 403
_reflns_threshold_expression >2sigma(I)
_cod_data_source_file 710044.cff
_cod_data_source_block yb232
_cod_original_sg_symbol_H-M 'R -3 m'
_cod_database_code 8103051

loop_
_symmetry_equiv_pos_as_xyz
'x, y, z'
'-y, x-y, z'
'-x+y, -x, z'
'x-y, -y, -z'
'-x, -x+y, -z'
'y, x, -z'
'x+2/3, y+1/3, z+1/3'
'-y+2/3, x-y+1/3, z+1/3'
'-x+y+2/3, -x+1/3, z+1/3'
'x-y+2/3, -y+1/3, -z+1/3'
'-x+2/3, -x+y+1/3, -z+1/3'
'y+2/3, x+1/3, -z+1/3'
'x+1/3, y+2/3, z+2/3'
'-y+1/3, x-y+2/3, z+2/3'
'-x+y+1/3, -x+2/3, z+2/3'
'x-y+1/3, -y+2/3, -z+2/3'
'-x+1/3, -x+y+2/3, -z+2/3'
'y+1/3, x+2/3, -z+2/3'
'-x, -y, -z'
'y, -x+y, -z'
'x-y, x, -z'
'-x+y, y, z'
'x, x-y, z'
'-y, -x, z'
'-x+2/3, -y+1/3, -z+1/3'
'y+2/3, -x+y+1/3, -z+1/3'
'x-y+2/3, x+1/3, -z+1/3'
'-x+y+2/3, y+1/3, z+1/3'
'x+2/3, x-y+1/3, z+1/3'
'-y+2/3, -x+1/3, z+1/3'
'-x+1/3, -y+2/3, -z+2/3'
'y+1/3, -x+y+2/3, -z+2/3'
'x-y+1/3, x+2/3, -z+2/3'
'-x+y+1/3, y+2/3, z+2/3'
'x+1/3, x-y+2/3, z+2/3'
'-y+1/3, -x+2/3, z+2/3'

loop_
_atom_site_label
_atom_site_type_symbol
_atom_site_fract_x
_atom_site_fract_y
_atom_site_fract_z
_atom_site_U_iso_or_equiv
_atom_site_adp_type
_atom_site_occupancy
_atom_site_symmetry_multiplicity
_atom_site_calc_flag
_atom_site_refinement_flags
_atom_site_disorder_assembly
_atom_site_disorder_group
Yb1 Yb 0.0000 0.0000 0.42303(4) 0.0173(4) Uani 1 6 d S . .
Yb2 Yb 0.0000 0.0000 0.5000 0.0157(5) Uani 1 12 d S . .
Yb3 Yb 0.0000 0.0000 0.0000 0.0192(5) Uani 1 12 d S . .
Au1 Au 0.0000 0.0000 0.06424(3) 0.0201(4) Uani 1 6 d S . .
Au2 Au 0.0000 0.0000 0.20272(3) 0.0185(4) Uani 1 6 d S . .
Au3 Au 0.0000 0.0000 0.35619(4) 0.0281(5) Uani 1 6 d S . .
Sn1 Sn 0.0000 0.0000 0.12563(6) 0.0148(5) Uani 1 6 d S . .
Sn2 Sn 0.0000 0.0000 0.29116(6) 0.0182(6) Uani 1 6 d S . .

loop_
_atom_site_aniso_label
_atom_site_aniso_U_11
_atom_site_aniso_U_22
_atom_site_aniso_U_33
_atom_site_aniso_U_23
_atom_site_aniso_U_13
_atom_site_aniso_U_12
Yb1 0.0215(6) 0.0215(6) 0.0089(8) 0.000 0.000 0.0108(3)
Yb2 0.0213(7) 0.0213(7) 0.0044(10) 0.000 0.000 0.0107(4)
Yb3 0.0242(8) 0.0242(8) 0.0092(11) 0.000 0.000 0.0121(4)
Au1 0.0253(5) 0.0253(5) 0.0095(7) 0.000 0.000 0.0127(3)
Au2 0.0181(5) 0.0181(5) 0.0192(8) 0.000 0.000 0.0090(2)
Au3 0.0273(6) 0.0273(6) 0.0297(11) 0.000 0.000 0.0136(3)
Sn1 0.0170(8) 0.0170(8) 0.0104(12) 0.000 0.000 0.0085(4)
Sn2 0.0201(8) 0.0201(8) 0.0145(14) 0.000 0.000 0.0100(4)

loop_
_atom_type_symbol
_atom_type_description
_atom_type_scat_dispersion_real
_atom_type_scat_dispersion_imag
_atom_type_scat_source
Yb Yb -0.3850 5.5486 'International Tables Vol C Tables 4.2.6.8 and 6.1.1.4'
Au Au -2.0133 8.8022 'International Tables Vol C Tables 4.2.6.8 and 6.1.1.4'
Sn Sn -0.6537 1.4246 'International Tables Vol C Tables 4.2.6.8 and 6.1.1.4'

loop_
_geom_angle_atom_site_label_1
_geom_angle_atom_site_label_2
_geom_angle_atom_site_label_3
_geom_angle
_geom_angle_site_symmetry_1
_geom_angle_site_symmetry_3
_geom_angle_publ_flag
Au1 Yb1 Au1 105.23(4) 7_445 7 ?
Au1 Yb1 Au1 105.23(4) 7_445 7_455 ?
Au1 Yb1 Au1 105.23(4) 7 7_455 ?
Au1 Yb1 Au3 66.56(4) 7_445 . ?
Au1 Yb1 Au3 66.56(4) 7 . ?
Au1 Yb1 Au3 66.56(4) 7_455 . ?
Au1 Yb1 Sn1 126.795(13) 7_445 7 ?
Au1 Yb1 Sn1 54.91(5) 7 7 ?
Au1 Yb1 Sn1 126.794(13) 7_455 7 ?
Au3 Yb1 Sn1 121.47(5) . 7 ?
Au1 Yb1 Sn1 54.91(5) 7_445 7_445 ?
Au1 Yb1 Sn1 126.795(13) 7 7_445 ?
Au1 Yb1 Sn1 126.794(13) 7_455 7_445 ?
Au3 Yb1 Sn1 121.47(5) . 7_445 ?
Sn1 Yb1 Sn1 95.23(7) 7 7_445 ?
Au1 Yb1 Sn1 126.794(13) 7_445 7_455 ?
Au1 Yb1 Sn1 126.794(13) 7 7_455 ?
Au1 Yb1 Sn1 54.91(5) 7_455 7_455 ?
Au3 Yb1 Sn1 121.47(5) . 7_455 ?
Sn1 Yb1 Sn1 95.23(7) 7 7_455 ?
Sn1 Yb1 Sn1 95.23(7) 7_445 7_455 ?
Au1 Yb1 Au2 168.56(6) 7_445 31 ?
Au1 Yb1 Au2 81.44(2) 7 31 ?
Au1 Yb1 Au2 81.44(2) 7_455 31 ?
Au3 Yb1 Au2 124.88(3) . 31 ?
Sn1 Yb1 Au2 49.58(2) 7 31 ?
Sn1 Yb1 Au2 113.65(7) 7_445 31 ?
Sn1 Yb1 Au2 49.58(2) 7_455 31 ?
Au1 Yb1 Au2 81.44(2) 7_445 31_445 ?
Au1 Yb1 Au2 168.56(6) 7 31_445 ?
Au1 Yb1 Au2 81.44(2) 7_455 31_445 ?
Au3 Yb1 Au2 124.88(3) . 31_445 ?
Sn1 Yb1 Au2 113.65(7) 7 31_445 ?
Sn1 Yb1 Au2 49.58(2) 7_445 31_445 ?
Sn1 Yb1 Au2 49.58(2) 7_455 31_445 ?
Au2 Yb1 Au2 90.55(4) 31 31_445 ?
Au1 Yb1 Au2 81.44(2) 7_445 31_545 ?
Au1 Yb1 Au2 81.44(2) 7 31_545 ?
Au1 Yb1 Au2 168.56(6) 7_455 31_545 ?
Au3 Yb1 Au2 124.88(3) . 31_545 ?
Sn1 Yb1 Au2 49.58(2) 7 31_545 ?
Sn1 Yb1 Au2 49.58(2) 7_445 31_545 ?
Sn1 Yb1 Au2 113.65(7) 7_455 31_545 ?
Au2 Yb1 Au2 90.55(4) 31 31_545 ?
Au2 Yb1 Au2 90.55(4) 31_445 31_545 ?
Au1 Yb1 Sn2 52.64(2) 7_445 31_445 ?
Au1 Yb1 Sn2 117.57(6) 7 31_445 ?
Au1 Yb1 Sn2 52.64(2) 7_455 31_445 ?
Au3 Yb1 Sn2 51.01(4) . 31_445 ?
Sn1 Yb1 Sn2 172.48(7) 7 31_445 ?
Sn1 Yb1 Sn2 89.83(4) 7_445 31_445 ?
Sn1 Yb1 Sn2 89.83(4) 7_455 31_445 ?
Au2 Yb1 Sn2 132.736(13) 31 31_445 ?
Au2 Yb1 Sn2 73.87(4) 31_445 31_445 ?
Au2 Yb1 Sn2 132.735(13) 31_545 31_445 ?
Au1 Yb1 Sn2 117.57(6) 7_445 31 ?
Au1 Yb1 Sn2 52.64(2) 7 31 ?
Au1 Yb1 Sn2 52.64(2) 7_455 31 ?
Au3 Yb1 Sn2 51.01(4) . 31 ?
Sn1 Yb1 Sn2 89.83(4) 7 31 ?
Sn1 Yb1 Sn2 172.48(7) 7_445 31 ?
Sn1 Yb1 Sn2 89.83(4) 7_455 31 ?
Au2 Yb1 Sn2 73.87(4) 31 31 ?
Au2 Yb1 Sn2 132.736(13) 31_445 31 ?
Au2 Yb1 Sn2 132.735(13) 31_545 31 ?
Sn2 Yb1 Sn2 84.62(6) 31_445 31 ?
Au1 Yb1 Sn2 52.64(2) 7_445 31_545 ?
Au1 Yb1 Sn2 52.64(2) 7 31_545 ?
Au1 Yb1 Sn2 117.57(6) 7_455 31_545 ?
Au3 Yb1 Sn2 51.01(4) . 31_545 ?
Sn1 Yb1 Sn2 89.83(4) 7 31_545 ?
Sn1 Yb1 Sn2 89.83(4) 7_445 31_545 ?
Sn1 Yb1 Sn2 172.48(7) 7_455 31_545 ?
Au2 Yb1 Sn2 132.735(13) 31 31_545 ?
Au2 Yb1 Sn2 132.735(13) 31_445 31_545 ?
Au2 Yb1 Sn2 73.87(4) 31_545 31_545 ?
Sn2 Yb1 Sn2 84.61(6) 31_445 31_545 ?
Sn2 Yb1 Sn2 84.61(6) 31 31_545 ?
Au1 Yb1 Yb2 113.44(4) 7_445 . ?
Au1 Yb1 Yb2 113.44(4) 7 . ?
Au1 Yb1 Yb2 113.44(4) 7_455 . ?
Au3 Yb1 Yb2 180.0 . . ?
Sn1 Yb1 Yb2 58.53(5) 7 . ?
Sn1 Yb1 Yb2 58.53(5) 7_445 . ?
Sn1 Yb1 Yb2 58.53(5) 7_455 . ?
Au2 Yb1 Yb2 55.12(3) 31 . ?
Au2 Yb1 Yb2 55.12(3) 31_445 . ?
Au2 Yb1 Yb2 55.12(3) 31_545 . ?
Sn2 Yb1 Yb2 128.99(4) 31_445 . ?
Sn2 Yb1 Yb2 128.99(4) 31 . ?
Sn2 Yb1 Yb2 128.99(4) 31_545 . ?
Au2 Yb2 Au2 180.00(5) 31_445 7 ?
Au2 Yb2 Au2 95.11(3) 31_445 31 ?
Au2 Yb2 Au2 84.89(3) 7 31 ?
Au2 Yb2 Au2 84.89(3) 31_445 7_445 ?
Au2 Yb2 Au2 95.11(3) 7 7_445 ?
Au2 Yb2 Au2 180.0 31 7_445 ?
Au2 Yb2 Au2 84.89(3) 31_445 7_455 ?
Au2 Yb2 Au2 95.11(3) 7 7_455 ?
Au2 Yb2 Au2 84.89(3) 31 7_455 ?
Au2 Yb2 Au2 95.11(3) 7_445 7_455 ?
Au2 Yb2 Au2 95.11(3) 31_445 31_545 ?
Au2 Yb2 Au2 84.89(3) 7 31_545 ?
Au2 Yb2 Au2 95.11(3) 31 31_545 ?
Au2 Yb2 Au2 84.89(3) 7_445 31_545 ?
Au2 Yb2 Au2 180.00(5) 7_455 31_545 ?
Au2 Yb2 Sn1 130.472(13) 31_445 31 ?
Au2 Yb2 Sn1 49.528(13) 7 31 ?
Au2 Yb2 Sn1 66.52(4) 31 31 ?
Au2 Yb2 Sn1 113.48(4) 7_445 31 ?
Au2 Yb2 Sn1 49.529(13) 7_455 31 ?
Au2 Yb2 Sn1 130.471(13) 31_545 31 ?
Au2 Yb2 Sn1 49.528(13) 31_445 7_445 ?
Au2 Yb2 Sn1 130.472(13) 7 7_445 ?
Au2 Yb2 Sn1 113.48(4) 31 7_445 ?
Au2 Yb2 Sn1 66.52(4) 7_445 7_445 ?
Au2 Yb2 Sn1 130.471(13) 7_455 7_445 ?
Au2 Yb2 Sn1 49.529(13) 31_545 7_445 ?
Sn1 Yb2 Sn1 180.0 31 7_445 ?
Au2 Yb2 Sn1 66.52(4) 31_445 31_445 ?
Au2 Yb2 Sn1 113.48(4) 7 31_445 ?
Au2 Yb2 Sn1 130.472(13) 31 31_445 ?
Au2 Yb2 Sn1 49.528(13) 7_445 31_445 ?
Au2 Yb2 Sn1 49.529(13) 7_455 31_445 ?
Au2 Yb2 Sn1 130.471(13) 31_545 31_445 ?
Sn1 Yb2 Sn1 90.43(5) 31 31_445 ?
Sn1 Yb2 Sn1 89.57(5) 7_445 31_445 ?
Au2 Yb2 Sn1 113.48(4) 31_445 7 ?
Au2 Yb2 Sn1 66.52(4) 7 7 ?
Au2 Yb2 Sn1 49.528(13) 31 7 ?
Au2 Yb2 Sn1 130.472(13) 7_445 7 ?
Au2 Yb2 Sn1 130.471(13) 7_455 7 ?
Au2 Yb2 Sn1 49.529(13) 31_545 7 ?
Sn1 Yb2 Sn1 89.57(5) 31 7 ?
Sn1 Yb2 Sn1 90.43(5) 7_445 7 ?
Sn1 Yb2 Sn1 180.0 31_445 7 ?
Au2 Yb2 Sn1 130.471(13) 31_445 31_545 ?
Au2 Yb2 Sn1 49.529(13) 7 31_545 ?
Au2 Yb2 Sn1 130.471(13) 31 31_545 ?
Au2 Yb2 Sn1 49.529(13) 7_445 31_545 ?
Au2 Yb2 Sn1 113.48(4) 7_455 31_545 ?
Au2 Yb2 Sn1 66.52(4) 31_545 31_545 ?
Sn1 Yb2 Sn1 90.43(5) 31 31_545 ?
Sn1 Yb2 Sn1 89.57(5) 7_445 31_545 ?
Sn1 Yb2 Sn1 90.43(5) 31_445 31_545 ?
Sn1 Yb2 Sn1 89.57(5) 7 31_545 ?
Au2 Yb2 Sn1 49.529(13) 31_445 7_455 ?
Au2 Yb2 Sn1 130.471(13) 7 7_455 ?
Au2 Yb2 Sn1 49.529(13) 31 7_455 ?
Au2 Yb2 Sn1 130.471(13) 7_445 7_455 ?
Au2 Yb2 Sn1 66.52(4) 7_455 7_455 ?
Au2 Yb2 Sn1 113.48(4) 31_545 7_455 ?
Sn1 Yb2 Sn1 89.57(5) 31 7_455 ?
Sn1 Yb2 Sn1 90.43(5) 7_445 7_455 ?
Sn1 Yb2 Sn1 89.57(5) 31_445 7_455 ?
Sn1 Yb2 Sn1 90.43(5) 7 7_455 ?
Sn1 Yb2 Sn1 180.00(7) 31_545 7_455 ?
Au2 Yb2 Yb1 58.44(2) 31_445 . ?
Au2 Yb2 Yb1 121.56(2) 7 . ?
Au2 Yb2 Yb1 58.44(2) 31 . ?
Au2 Yb2 Yb1 121.56(2) 7_445 . ?
Au2 Yb2 Yb1 121.56(2) 7_455 . ?
Au2 Yb2 Yb1 58.44(2) 31_545 . ?
Sn1 Yb2 Yb1 124.96(4) 31 . ?
Sn1 Yb2 Yb1 55.04(4) 7_445 . ?
Sn1 Yb2 Yb1 124.96(4) 31_445 . ?
Sn1 Yb2 Yb1 55.04(4) 7 . ?
Sn1 Yb2 Yb1 124.96(4) 31_545 . ?
Sn1 Yb2 Yb1 55.04(4) 7_455 . ?
Au2 Yb2 Yb1 121.56(2) 31_445 19_556 ?
Au2 Yb2 Yb1 58.44(2) 7 19_556 ?
Au2 Yb2 Yb1 121.56(2) 31 19_556 ?
Au2 Yb2 Yb1 58.44(2) 7_445 19_556 ?
Au2 Yb2 Yb1 58.44(2) 7_455 19_556 ?
Au2 Yb2 Yb1 121.56(2) 31_545 19_556 ?
Sn1 Yb2 Yb1 55.04(4) 31 19_556 ?
Sn1 Yb2 Yb1 124.96(4) 7_445 19_556 ?
Sn1 Yb2 Yb1 55.04(4) 31_445 19_556 ?
Sn1 Yb2 Yb1 124.96(4) 7 19_556 ?
Sn1 Yb2 Yb1 55.04(4) 31_545 19_556 ?
Sn1 Yb2 Yb1 124.96(4) 7_455 19_556 ?
Yb1 Yb2 Yb1 180.0 . 19_556 ?
Au3 Yb3 Au3 180.00(7) 25_445 13_554 ?
Au3 Yb3 Au3 107.62(4) 25_445 25 ?
Au3 Yb3 Au3 72.38(4) 13_554 25 ?
Au3 Yb3 Au3 72.38(4) 25_445 13_444 ?
Au3 Yb3 Au3 107.62(4) 13_554 13_444 ?
Au3 Yb3 Au3 180.00(7) 25 13_444 ?
Au3 Yb3 Au3 72.38(4) 25_445 13_544 ?
Au3 Yb3 Au3 107.62(4) 13_554 13_544 ?
Au3 Yb3 Au3 72.38(4) 25 13_544 ?
Au3 Yb3 Au3 107.62(4) 13_444 13_544 ?
Au3 Yb3 Au3 107.62(4) 25_445 25_455 ?
Au3 Yb3 Au3 72.38(4) 13_554 25_455 ?
Au3 Yb3 Au3 107.62(4) 25 25_455 ?
Au3 Yb3 Au3 72.38(4) 13_444 25_455 ?
Au3 Yb3 Au3 180.00(7) 13_544 25_455 ?
Au3 Yb3 Au1 68.73(3) 25_445 19 ?
Au3 Yb3 Au1 111.27(3) 13_554 19 ?
Au3 Yb3 Au1 68.73(3) 25 19 ?
Au3 Yb3 Au1 111.27(3) 13_444 19 ?
Au3 Yb3 Au1 111.27(3) 13_544 19 ?
Au3 Yb3 Au1 68.73(3) 25_455 19 ?
Au3 Yb3 Au1 111.27(3) 25_445 . ?
Au3 Yb3 Au1 68.73(3) 13_554 . ?
Au3 Yb3 Au1 111.27(3) 25 . ?
Au3 Yb3 Au1 68.73(3) 13_444 . ?
Au3 Yb3 Au1 68.73(3) 13_544 . ?
Au3 Yb3 Au1 111.27(3) 25_455 . ?
Au1 Yb3 Au1 180.0 19 . ?
Au3 Yb3 Sn2 126.162(17) 25_445 25 ?
Au3 Yb3 Sn2 53.838(17) 13_554 25 ?
Au3 Yb3 Sn2 56.96(5) 25 25 ?
Au3 Yb3 Sn2 123.04(5) 13_444 25 ?
Au3 Yb3 Sn2 53.839(17) 13_544 25 ?
Au3 Yb3 Sn2 126.161(17) 25_455 25 ?
Au1 Yb3 Sn2 125.70(4) 19 25 ?
Au1 Yb3 Sn2 54.30(4) . 25 ?
Au3 Yb3 Sn2 53.838(17) 25_445 13_444 ?
Au3 Yb3 Sn2 126.162(17) 13_554 13_444 ?
Au3 Yb3 Sn2 123.04(5) 25 13_444 ?
Au3 Yb3 Sn2 56.96(5) 13_444 13_444 ?
Au3 Yb3 Sn2 126.161(17) 13_544 13_444 ?
Au3 Yb3 Sn2 53.839(17) 25_455 13_444 ?
Au1 Yb3 Sn2 54.30(4) 19 13_444 ?
Au1 Yb3 Sn2 125.70(4) . 13_444 ?
Sn2 Yb3 Sn2 180.00(8) 25 13_444 ?
Au3 Yb3 Sn2 56.96(5) 25_445 25_445 ?
Au3 Yb3 Sn2 123.04(5) 13_554 25_445 ?
Au3 Yb3 Sn2 126.162(17) 25 25_445 ?
Au3 Yb3 Sn2 53.838(17) 13_444 25_445 ?
Au3 Yb3 Sn2 53.839(17) 13_544 25_445 ?
Au3 Yb3 Sn2 126.161(17) 25_455 25_445 ?
Au1 Yb3 Sn2 125.70(4) 19 25_445 ?
Au1 Yb3 Sn2 54.30(4) . 25_445 ?
Sn2 Yb3 Sn2 89.39(6) 25 25_445 ?
Sn2 Yb3 Sn2 90.61(6) 13_444 25_445 ?
Au3 Yb3 Sn2 123.04(5) 25_445 13_554 ?
Au3 Yb3 Sn2 56.96(5) 13_554 13_554 ?
Au3 Yb3 Sn2 53.838(17) 25 13_554 ?
Au3 Yb3 Sn2 126.162(17) 13_444 13_554 ?
Au3 Yb3 Sn2 126.161(17) 13_544 13_554 ?
Au3 Yb3 Sn2 53.839(17) 25_455 13_554 ?
Au1 Yb3 Sn2 54.30(4) 19 13_554 ?
Au1 Yb3 Sn2 125.70(4) . 13_554 ?
Sn2 Yb3 Sn2 90.61(6) 25 13_554 ?
Sn2 Yb3 Sn2 89.39(6) 13_444 13_554 ?
Sn2 Yb3 Sn2 180.00(8) 25_445 13_554 ?
Au3 Yb3 Sn2 53.839(17) 25_445 13_544 ?
Au3 Yb3 Sn2 126.161(17) 13_554 13_544 ?
Au3 Yb3 Sn2 53.839(17) 25 13_544 ?
Au3 Yb3 Sn2 126.161(17) 13_444 13_544 ?
Au3 Yb3 Sn2 56.96(5) 13_544 13_544 ?
Au3 Yb3 Sn2 123.04(5) 25_455 13_544 ?
Au1 Yb3 Sn2 54.30(4) 19 13_544 ?
Au1 Yb3 Sn2 125.70(4) . 13_544 ?
Sn2 Yb3 Sn2 90.61(6) 25 13_544 ?
Sn2 Yb3 Sn2 89.39(6) 13_444 13_544 ?
Sn2 Yb3 Sn2 90.61(6) 25_445 13_544 ?
Sn2 Yb3 Sn2 89.39(6) 13_554 13_544 ?
Au3 Yb3 Sn2 126.161(17) 25_445 25_455 ?
Au3 Yb3 Sn2 53.839(17) 13_554 25_455 ?
Au3 Yb3 Sn2 126.161(17) 25 25_455 ?
Au3 Yb3 Sn2 53.839(17) 13_444 25_455 ?
Au3 Yb3 Sn2 123.04(5) 13_544 25_455 ?
Au3 Yb3 Sn2 56.96(5) 25_455 25_455 ?
Au1 Yb3 Sn2 125.70(4) 19 25_455 ?
Au1 Yb3 Sn2 54.30(4) . 25_455 ?
Sn2 Yb3 Sn2 89.39(6) 25 25_455 ?
Sn2 Yb3 Sn2 90.61(6) 13_444 25_455 ?
Sn2 Yb3 Sn2 89.39(6) 25_445 25_455 ?
Sn2 Yb3 Sn2 90.61(6) 13_554 25_455 ?
Sn2 Yb3 Sn2 180.00(8) 13_544 25_455 ?
Sn1 Au1 Sn2 110.60(6) . 25_445 ?
Sn1 Au1 Sn2 110.60(6) . 25 ?
Sn2 Au1 Sn2 108.32(6) 25_445 25 ?
Sn1 Au1 Sn2 110.60(6) . 25_455 ?
Sn2 Au1 Sn2 108.32(6) 25_445 25_455 ?
Sn2 Au1 Sn2 108.32(6) 25 25_455 ?
Sn1 Au1 Yb1 66.56(4) . 13_554 ?
Sn2 Au1 Yb1 177.16(8) 25_445 13_554 ?
Sn2 Au1 Yb1 73.17(3) 25 13_554 ?
Sn2 Au1 Yb1 73.17(3) 25_455 13_554 ?
Sn1 Au1 Yb1 66.56(4) . 13_444 ?
Sn2 Au1 Yb1 73.17(3) 25_445 13_444 ?
Sn2 Au1 Yb1 177.16(8) 25 13_444 ?
Sn2 Au1 Yb1 73.17(3) 25_455 13_444 ?
Yb1 Au1 Yb1 105.23(4) 13_554 13_444 ?
Sn1 Au1 Yb1 66.56(4) . 13_544 ?
Sn2 Au1 Yb1 73.17(3) 25_445 13_544 ?
Sn2 Au1 Yb1 73.17(3) 25 13_544 ?
Sn2 Au1 Yb1 177.16(8) 25_455 13_544 ?
Yb1 Au1 Yb1 105.23(4) 13_554 13_544 ?
Yb1 Au1 Yb1 105.23(4) 13_444 13_544 ?
Sn1 Au1 Yb3 180.0 . . ?
Sn2 Au1 Yb3 69.40(6) 25_445 . ?
Sn2 Au1 Yb3 69.40(6) 25 . ?
Sn2 Au1 Yb3 69.40(6) 25_455 . ?
Yb1 Au1 Yb3 113.44(4) 13_554 . ?
Yb1 Au1 Yb3 113.44(4) 13_444 . ?
Yb1 Au1 Yb3 113.44(4) 13_544 . ?
Sn1 Au1 Au3 125.18(3) . 13_444 ?
Sn2 Au1 Au3 54.18(3) 25_445 13_444 ?
Sn2 Au1 Au3 124.22(8) 25 13_444 ?
Sn2 Au1 Au3 54.18(3) 25_455 13_444 ?
Yb1 Au1 Au3 127.168(17) 13_554 13_444 ?
Yb1 Au1 Au3 58.63(4) 13_444 13_444 ?
Yb1 Au1 Au3 127.167(17) 13_544 13_444 ?
Yb3 Au1 Au3 54.82(3) . 13_444 ?
Sn1 Au1 Au3 125.18(3) . 13_554 ?
Sn2 Au1 Au3 124.22(8) 25_445 13_554 ?
Sn2 Au1 Au3 54.18(3) 25 13_554 ?
Sn2 Au1 Au3 54.18(3) 25_455 13_554 ?
Yb1 Au1 Au3 58.63(4) 13_554 13_554 ?
Yb1 Au1 Au3 127.168(17) 13_444 13_554 ?
Yb1 Au1 Au3 127.167(17) 13_544 13_554 ?
Yb3 Au1 Au3 54.82(3) . 13_554 ?
Au3 Au1 Au3 90.11(5) 13_444 13_554 ?
Sn1 Au1 Au3 125.18(3) . 13_544 ?
Sn2 Au1 Au3 54.18(3) 25_445 13_544 ?
Sn2 Au1 Au3 54.18(3) 25 13_544 ?
Sn2 Au1 Au3 124.22(8) 25_455 13_544 ?
Yb1 Au1 Au3 127.167(17) 13_554 13_544 ?
Yb1 Au1 Au3 127.167(17) 13_444 13_544 ?
Yb1 Au1 Au3 58.62(4) 13_544 13_544 ?
Yb3 Au1 Au3 54.82(3) . 13_544 ?
Au3 Au1 Au3 90.11(5) 13_444 13_544 ?
Au3 Au1 Au3 90.11(5) 13_554 13_544 ?
Sn1 Au2 Sn1 119.292(19) 25 25_445 ?
Sn1 Au2 Sn1 119.291(19) 25 25_455 ?
Sn1 Au2 Sn1 119.291(19) 25_445 25_455 ?
Sn1 Au2 Yb2 153.30(8) 25 13_444 ?
Sn1 Au2 Yb2 67.65(3) 25_445 13_444 ?
Sn1 Au2 Yb2 67.65(3) 25_455 13_444 ?
Sn1 Au2 Yb2 67.65(3) 25 13_554 ?
Sn1 Au2 Yb2 153.30(8) 25_445 13_554 ?
Sn1 Au2 Yb2 67.65(3) 25_455 13_554 ?
Yb2 Au2 Yb2 95.11(3) 13_444 13_554 ?
Sn1 Au2 Yb2 67.65(3) 25 13_544 ?
Sn1 Au2 Yb2 67.65(3) 25_445 13_544 ?
Sn1 Au2 Yb2 153.30(8) 25_455 13_544 ?
Yb2 Au2 Yb2 95.11(3) 13_444 13_544 ?
Yb2 Au2 Yb2 95.11(3) 13_554 13_544 ?
Sn1 Au2 Yb1 62.80(4) 25 31 ?
Sn1 Au2 Yb1 140.26(8) 25_445 31 ?
Sn1 Au2 Yb1 62.80(4) 25_455 31 ?
Yb2 Au2 Yb1 130.452(7) 13_444 31 ?
Yb2 Au2 Yb1 66.44(2) 13_554 31 ?
Yb2 Au2 Yb1 130.451(7) 13_544 31 ?
Sn1 Au2 Yb1 140.26(8) 25 31_445 ?
Sn1 Au2 Yb1 62.80(4) 25_445 31_445 ?
Sn1 Au2 Yb1 62.80(4) 25_455 31_445 ?
Yb2 Au2 Yb1 66.44(2) 13_444 31_445 ?
Yb2 Au2 Yb1 130.452(7) 13_554 31_445 ?
Yb2 Au2 Yb1 130.451(7) 13_544 31_445 ?
Yb1 Au2 Yb1 90.55(4) 31 31_445 ?
Sn1 Au2 Yb1 62.80(4) 25 31_545 ?
Sn1 Au2 Yb1 62.80(4) 25_445 31_545 ?
Sn1 Au2 Yb1 140.26(8) 25_455 31_545 ?
Yb2 Au2 Yb1 130.451(7) 13_444 31_545 ?
Yb2 Au2 Yb1 130.451(7) 13_554 31_545 ?
Yb2 Au2 Yb1 66.44(2) 13_544 31_545 ?
Yb1 Au2 Yb1 90.55(4) 31 31_545 ?
Yb1 Au2 Yb1 90.55(4) 31_445 31_545 ?
Sn2 Au3 Sn2 110.70(6) 31 31_445 ?
Sn2 Au3 Sn2 110.70(6) 31 31_545 ?
Sn2 Au3 Sn2 110.70(6) 31_445 31_545 ?
Sn2 Au3 Yb3 176.95(9) 31 7_445 ?
Sn2 Au3 Yb3 70.78(3) 31_445 7_445 ?
Sn2 Au3 Yb3 70.78(3) 31_545 7_445 ?
Sn2 Au3 Yb3 70.78(3) 31 7 ?
Sn2 Au3 Yb3 176.95(9) 31_445 7 ?
Sn2 Au3 Yb3 70.78(3) 31_545 7 ?
Yb3 Au3 Yb3 107.62(4) 7_445 7 ?
Sn2 Au3 Yb3 70.78(3) 31 7_455 ?
Sn2 Au3 Yb3 70.78(3) 31_445 7_455 ?
Sn2 Au3 Yb3 176.95(9) 31_545 7_455 ?
Yb3 Au3 Yb3 107.62(4) 7_445 7_455 ?
Yb3 Au3 Yb3 107.62(4) 7 7_455 ?
Sn2 Au3 Sn2 108.21(7) 31 . ?
Sn2 Au3 Sn2 108.21(7) 31_445 . ?
Sn2 Au3 Sn2 108.21(7) 31_545 . ?
Yb3 Au3 Sn2 68.73(3) 7_445 . ?
Yb3 Au3 Sn2 68.73(3) 7 . ?
Yb3 Au3 Sn2 68.73(3) 7_455 . ?
Sn2 Au3 Yb1 71.79(7) 31 . ?
Sn2 Au3 Yb1 71.79(7) 31_445 . ?
Sn2 Au3 Yb1 71.79(7) 31_545 . ?
Yb3 Au3 Yb1 111.27(3) 7_445 . ?
Yb3 Au3 Yb1 111.27(3) 7 . ?
Yb3 Au3 Yb1 111.27(3) 7_455 . ?
Sn2 Au3 Yb1 180.0 . . ?
Sn2 Au3 Au1 55.37(3) 31 7 ?
Sn2 Au3 Au1 126.60(9) 31_445 7 ?
Sn2 Au3 Au1 55.37(3) 31_545 7 ?
Yb3 Au3 Au1 126.146(16) 7_445 7 ?
Yb3 Au3 Au1 56.45(2) 7 7 ?
Yb3 Au3 Au1 126.145(16) 7_455 7 ?
Sn2 Au3 Au1 125.18(3) . 7 ?
Yb1 Au3 Au1 54.82(3) . 7 ?
Sn2 Au3 Au1 126.60(9) 31 7_445 ?
Sn2 Au3 Au1 55.37(3) 31_445 7_445 ?
Sn2 Au3 Au1 55.37(3) 31_545 7_445 ?
Yb3 Au3 Au1 56.45(2) 7_445 7_445 ?
Yb3 Au3 Au1 126.146(16) 7 7_445 ?
Yb3 Au3 Au1 126.145(16) 7_455 7_445 ?
Sn2 Au3 Au1 125.18(3) . 7_445 ?
Yb1 Au3 Au1 54.82(3) . 7_445 ?
Au1 Au3 Au1 90.11(5) 7 7_445 ?
Sn2 Au3 Au1 55.37(3) 31 7_455 ?
Sn2 Au3 Au1 55.37(3) 31_445 7_455 ?
Sn2 Au3 Au1 126.60(9) 31_545 7_455 ?
Yb3 Au3 Au1 126.145(16) 7_445 7_455 ?
Yb3 Au3 Au1 126.145(16) 7 7_455 ?
Yb3 Au3 Au1 56.45(2) 7_455 7_455 ?
Sn2 Au3 Au1 125.18(3) . 7_455 ?
Yb1 Au3 Au1 54.82(3) . 7_455 ?
Au1 Au3 Au1 90.11(5) 7 7_455 ?
Au1 Au3 Au1 90.11(5) 7_445 7_455 ?
Au2 Sn1 Au2 119.292(19) 25 25_445 ?
Au2 Sn1 Au2 119.291(19) 25 25_455 ?
Au2 Sn1 Au2 119.291(19) 25_445 25_455 ?
Au2 Sn1 Au1 94.86(6) 25 . ?
Au2 Sn1 Au1 94.86(6) 25_445 . ?
Au2 Sn1 Au1 94.86(6) 25_455 . ?
Au2 Sn1 Yb1 153.38(11) 25 13_444 ?
Au2 Sn1 Yb1 67.62(3) 25_445 13_444 ?
Au2 Sn1 Yb1 67.62(3) 25_455 13_444 ?
Au1 Sn1 Yb1 58.53(5) . 13_444 ?
Au2 Sn1 Yb1 67.62(3) 25 13_554 ?
Au2 Sn1 Yb1 153.38(11) 25_445 13_554 ?
Au2 Sn1 Yb1 67.62(3) 25_455 13_554 ?
Au1 Sn1 Yb1 58.53(5) . 13_554 ?
Yb1 Sn1 Yb1 95.23(7) 13_444 13_554 ?
Au2 Sn1 Yb1 67.62(3) 25 13_544 ?
Au2 Sn1 Yb1 67.62(3) 25_445 13_544 ?
Au2 Sn1 Yb1 153.38(11) 25_455 13_544 ?
Au1 Sn1 Yb1 58.53(5) . 13_544 ?
Yb1 Sn1 Yb1 95.23(7) 13_444 13_544 ?
Yb1 Sn1 Yb1 95.23(7) 13_554 13_544 ?
Au2 Sn1 Yb2 62.82(3) 25 13_554 ?
Au2 Sn1 Yb2 140.19(10) 25_445 13_554 ?
Au2 Sn1 Yb2 62.82(3) 25_455 13_554 ?
Au1 Sn1 Yb2 124.96(4) . 13_554 ?
Yb1 Sn1 Yb2 130.441(12) 13_444 13_554 ?
Yb1 Sn1 Yb2 66.43(3) 13_554 13_554 ?
Yb1 Sn1 Yb2 130.440(12) 13_544 13_554 ?
Au2 Sn1 Yb2 140.19(10) 25 13_444 ?
Au2 Sn1 Yb2 62.82(3) 25_445 13_444 ?
Au2 Sn1 Yb2 62.82(3) 25_455 13_444 ?
Au1 Sn1 Yb2 124.96(4) . 13_444 ?
Yb1 Sn1 Yb2 66.43(3) 13_444 13_444 ?
Yb1 Sn1 Yb2 130.441(12) 13_554 13_444 ?
Yb1 Sn1 Yb2 130.440(12) 13_544 13_444 ?
Yb2 Sn1 Yb2 90.43(5) 13_554 13_444 ?
Au2 Sn1 Yb2 62.82(3) 25 13_544 ?
Au2 Sn1 Yb2 62.82(3) 25_445 13_544 ?
Au2 Sn1 Yb2 140.19(10) 25_455 13_544 ?
Au1 Sn1 Yb2 124.96(4) . 13_544 ?
Yb1 Sn1 Yb2 130.440(12) 13_444 13_544 ?
Yb1 Sn1 Yb2 130.440(12) 13_554 13_544 ?
Yb1 Sn1 Yb2 66.43(3) 13_544 13_544 ?
Yb2 Sn1 Yb2 90.43(5) 13_554 13_544 ?
Yb2 Sn1 Yb2 90.43(5) 13_444 13_544 ?
Au3 Sn2 Au3 110.70(6) 31 31_445 ?
Au3 Sn2 Au3 110.70(6) 31 31_545 ?
Au3 Sn2 Au3 110.70(6) 31_445 31_545 ?
Au3 Sn2 Au1 177.62(12) 31 25_445 ?
Au3 Sn2 Au1 70.45(2) 31_445 25_445 ?
Au3 Sn2 Au1 70.45(2) 31_545 25_445 ?
Au3 Sn2 Au1 70.45(2) 31 25 ?
Au3 Sn2 Au1 177.62(12) 31_445 25 ?
Au3 Sn2 Au1 70.45(2) 31_545 25 ?
Au1 Sn2 Au1 108.32(6) 25_445 25 ?
Au3 Sn2 Au1 70.45(2) 31 25_455 ?
Au3 Sn2 Au1 70.45(2) 31_445 25_455 ?
Au3 Sn2 Au1 177.62(12) 31_545 25_455 ?
Au1 Sn2 Au1 108.32(6) 25_445 25_455 ?
Au1 Sn2 Au1 108.32(6) 25 25_455 ?
Au3 Sn2 Au3 71.79(7) 31 . ?
Au3 Sn2 Au3 71.79(7) 31_445 . ?
Au3 Sn2 Au3 71.79(7) 31_545 . ?
Au1 Sn2 Au3 110.60(6) 25_445 . ?
Au1 Sn2 Au3 110.60(6) 25 . ?
Au1 Sn2 Au3 110.60(6) 25_455 . ?
Au3 Sn2 Yb3 55.38(3) 31 7 ?
Au3 Sn2 Yb3 126.09(10) 31_445 7 ?
Au3 Sn2 Yb3 55.38(3) 31_545 7 ?
Au1 Sn2 Yb3 125.83(3) 25_445 7 ?
Au1 Sn2 Yb3 56.29(3) 25 7 ?
Au1 Sn2 Yb3 125.83(3) 25_455 7 ?
Au3 Sn2 Yb3 54.30(4) . 7 ?
Au3 Sn2 Yb3 126.09(10) 31 7_445 ?
Au3 Sn2 Yb3 55.38(3) 31_445 7_445 ?
Au3 Sn2 Yb3 55.38(3) 31_545 7_445 ?
Au1 Sn2 Yb3 56.29(3) 25_445 7_445 ?
Au1 Sn2 Yb3 125.83(3) 25 7_445 ?
Au1 Sn2 Yb3 125.83(3) 25_455 7_445 ?
Au3 Sn2 Yb3 54.30(4) . 7_445 ?
Yb3 Sn2 Yb3 89.39(6) 7 7_445 ?
Au3 Sn2 Yb3 55.38(3) 31 7_455 ?
Au3 Sn2 Yb3 55.38(3) 31_445 7_455 ?
Au3 Sn2 Yb3 126.09(10) 31_545 7_455 ?
Au1 Sn2 Yb3 125.83(3) 25_445 7_455 ?
Au1 Sn2 Yb3 125.83(3) 25 7_455 ?
Au1 Sn2 Yb3 56.29(3) 25_455 7_455 ?
Au3 Sn2 Yb3 54.30(4) . 7_455 ?
Yb3 Sn2 Yb3 89.39(6) 7 7_455 ?
Yb3 Sn2 Yb3 89.39(6) 7_445 7_455 ?
Au3 Sn2 Yb1 124.46(4) 31 31_445 ?
Au3 Sn2 Yb1 57.21(5) 31_445 31_445 ?
Au3 Sn2 Yb1 124.46(4) 31_545 31_445 ?
Au1 Sn2 Yb1 54.19(3) 25_445 31_445 ?
Au1 Sn2 Yb1 120.41(10) 25 31_445 ?
Au1 Sn2 Yb1 54.19(3) 25_455 31_445 ?
Au3 Sn2 Yb1 128.99(4) . 31_445 ?
Yb3 Sn2 Yb1 176.70(8) 7 31_445 ?
Yb3 Sn2 Yb1 92.953(16) 7_445 31_445 ?
Yb3 Sn2 Yb1 92.953(16) 7_455 31_445 ?
Au3 Sn2 Yb1 57.21(5) 31 31 ?
Au3 Sn2 Yb1 124.46(4) 31_445 31 ?
Au3 Sn2 Yb1 124.46(4) 31_545 31 ?
Au1 Sn2 Yb1 120.41(10) 25_445 31 ?
Au1 Sn2 Yb1 54.19(3) 25 31 ?
Au1 Sn2 Yb1 54.19(3) 25_455 31 ?
Au3 Sn2 Yb1 128.99(4) . 31 ?
Yb3 Sn2 Yb1 92.953(16) 7 31 ?
Yb3 Sn2 Yb1 176.70(8) 7_445 31 ?
Yb3 Sn2 Yb1 92.953(16) 7_455 31 ?
Yb1 Sn2 Yb1 84.62(6) 31_445 31 ?
Au3 Sn2 Yb1 124.46(4) 31 31_545 ?
Au3 Sn2 Yb1 124.46(4) 31_445 31_545 ?
Au3 Sn2 Yb1 57.21(5) 31_545 31_545 ?
Au1 Sn2 Yb1 54.19(3) 25_445 31_545 ?
Au1 Sn2 Yb1 54.19(3) 25 31_545 ?
Au1 Sn2 Yb1 120.41(10) 25_455 31_545 ?
Au3 Sn2 Yb1 128.99(4) . 31_545 ?
Yb3 Sn2 Yb1 92.953(16) 7 31_545 ?
Yb3 Sn2 Yb1 92.953(16) 7_445 31_545 ?
Yb3 Sn2 Yb1 176.70(8) 7_455 31_545 ?
Yb1 Sn2 Yb1 84.61(6) 31_445 31_545 ?
Yb1 Sn2 Yb1 84.61(6) 31 31_545 ?

loop_
_geom_bond_atom_site_label_1
_geom_bond_atom_site_label_2
_geom_bond_distance
_geom_bond_site_symmetry_2
_geom_bond_publ_flag
Yb1 Au1 3.0007(9) 7_445 ?
Yb1 Au1 3.0007(9) 7 ?
Yb1 Au1 3.0007(9) 7_455 ?
Yb1 Au3 3.135(2) . ?
Yb1 Sn1 3.2279(18) 7 ?
Yb1 Sn1 3.2279(18) 7_445 ?
Yb1 Sn1 3.2280(18) 7_455 ?
Yb1 Au2 3.3558(13) 31 ?
Yb1 Au2 3.3558(13) 31_445 ?
Yb1 Au2 3.3558(13) 31_545 ?
Yb1 Sn2 3.542(2) 31_445 ?
Yb1 Sn2 3.542(2) 31 ?
Yb1 Sn2 3.542(2) 31_545 ?
Yb1 Yb2 3.6100(17) . ?
Yb2 Au2 3.2309(9) 31_445 ?
Yb2 Au2 3.2309(9) 7 ?
Yb2 Au2 3.2309(9) 31 ?
Yb2 Au2 3.2309(9) 7_445 ?
Yb2 Au2 3.2309(9) 7_455 ?
Yb2 Au2 3.2309(9) 31_545 ?
Yb2 Sn1 3.3591(15) 31 ?
Yb2 Sn1 3.3591(15) 7_445 ?
Yb2 Sn1 3.3591(15) 31_445 ?
Yb2 Sn1 3.3591(15) 7 ?
Yb2 Sn1 3.3591(15) 31_545 ?
Yb2 Sn1 3.3591(15) 7_455 ?
Yb2 Yb1 3.6100(17) 19_556 ?
Yb3 Au3 2.9542(7) 25_445 ?
Yb3 Au3 2.9542(7) 13_554 ?
Yb3 Au3 2.9542(7) 25 ?
Yb3 Au3 2.9542(7) 13_444 ?
Yb3 Au3 2.9543(7) 13_544 ?
Yb3 Au3 2.9543(7) 25_455 ?
Yb3 Au1 3.0126(15) 19 ?
Yb3 Au1 3.0126(15) . ?
Yb3 Sn2 3.3899(17) 25 ?
Yb3 Sn2 3.3899(17) 13_444 ?
Yb3 Sn2 3.3899(17) 25_445 ?
Yb3 Sn2 3.3899(17) 13_554 ?
Yb3 Sn2 3.3899(17) 13_544 ?
Yb3 Sn2 3.3899(17) 25_455 ?
Au1 Sn1 2.879(3) . ?
Au1 Sn2 2.9410(12) 25_445 ?
Au1 Sn2 2.9410(12) 25 ?
Au1 Sn2 2.9411(12) 25_455 ?
Au1 Yb1 3.0007(9) 13_554 ?
Au1 Yb1 3.0007(9) 13_444 ?
Au1 Yb1 3.0007(9) 13_544 ?
Au1 Au3 3.3684(13) 13_444 ?
Au1 Au3 3.3684(13) 13_554 ?
Au1 Au3 3.3685(13) 13_544 ?
Au2 Sn1 2.7630(3) 25 ?
Au2 Sn1 2.7630(3) 25_445 ?
Au2 Sn1 2.7630(3) 25_455 ?
Au2 Yb2 3.2309(9) 13_444 ?
Au2 Yb2 3.2309(9) 13_554 ?
Au2 Yb2 3.2309(9) 13_544 ?
Au2 Yb1 3.3558(13) 31 ?
Au2 Yb1 3.3558(13) 31_445 ?
Au2 Yb1 3.3558(13) 31_545 ?
Au3 Sn2 2.8983(11) 31 ?
Au3 Sn2 2.8983(11) 31_445 ?
Au3 Sn2 2.8983(11) 31_545 ?
Au3 Yb3 2.9542(7) 7_445 ?
Au3 Yb3 2.9542(7) 7 ?
Au3 Yb3 2.9543(7) 7_455 ?
Au3 Sn2 3.050(3) . ?
Au3 Au1 3.3684(13) 7 ?
Au3 Au1 3.3684(13) 7_445 ?
Au3 Au1 3.3685(13) 7_455 ?
Sn1 Au2 2.7630(3) 25 ?
Sn1 Au2 2.7630(3) 25_445 ?
Sn1 Au2 2.7630(3) 25_455 ?
Sn1 Yb1 3.2279(18) 13_444 ?
Sn1 Yb1 3.2279(18) 13_554 ?
Sn1 Yb1 3.2280(18) 13_544 ?
Sn1 Yb2 3.3591(15) 13_554 ?
Sn1 Yb2 3.3591(15) 13_444 ?
Sn1 Yb2 3.3591(15) 13_544 ?
Sn2 Au3 2.8983(11) 31 ?
Sn2 Au3 2.8983(11) 31_445 ?
Sn2 Au3 2.8983(11) 31_545 ?
Sn2 Au1 2.9410(12) 25_445 ?
Sn2 Au1 2.9410(12) 25 ?
Sn2 Au1 2.9411(12) 25_455 ?
Sn2 Yb3 3.3899(17) 7 ?
Sn2 Yb3 3.3899(17) 7_445 ?
Sn2 Yb3 3.3899(17) 7_455 ?
Sn2 Yb1 3.542(2) 31_445 ?
Sn2 Yb1 3.542(2) 31 ?
Sn2 Yb1 3.542(2) 31_545 ?
